data_4087815
loop_
_publ_author_name
'Fieser, Megan E.'
'Johnson, Casey W.'
'Bates, Jefferson E.'
'Ziller, Joseph W.'
'Furche, Filipp'
'Evans, William J.'

_publ_section_title
;
 Dinitrogen Reduction, Sulfur Reduction, and Isoprene Polymerization via
 Photochemical Activation of Trivalent Bis(cyclopentadienyl)
 Rare-Earth-Metal Allyl Complexes
;
_journal_issue 17
_journal_name_full Organometallics
_journal_page_first 4387
_journal_paper_doi 10.1021/acs.organomet.5b00613
_journal_volume 34
_journal_year 2015
_chemical_formula_sum 'C24 H37 Y'
_chemical_formula_weight 414.44
_space_group_crystal_system triclinic
_space_group_IT_number 2
_space_group_name_Hall '-P 1'
_space_group_name_H-M_alt 'P -1'
_atom_sites_solution_hydrogens geom
_atom_sites_solution_primary direct
_atom_sites_solution_secondary difmap'
_audit_creation_method SHELXL-2014/6
_cell_angle_alpha 67.4577(18)
_cell_angle_beta 75.8753(19)
_cell_angle_gamma 84.5088(19)
_cell_formula_units_Z 4
_cell_length_a 11.0137(17)
_cell_length_b 14.194(2)
_cell_length_c 15.681(2)
_cell_measurement_reflns_used 9888
_cell_measurement_temperature 88(2)
_cell_measurement_theta_max 28.89
_cell_measurement_theta_min 2.46
_cell_volume 2195.6(5)
_computing_cell_refinement 'Bruker SAINT 8.34a, 2013'
_computing_data_collection 'Bruker APEX2 2014.1-1, 2014'
_computing_data_reduction 'Bruker SAINT 8.34a, 2013'
_computing_molecular_graphics 'Bruker SHELXTL'
_computing_publication_material 'Bruker SHELXTL'
_computing_structure_refinement 'SHELXL-2014/6 (Sheldrick, 2014)'
_computing_structure_solution 'Bruker SHELXTL 2013/1'
_diffrn_ambient_temperature 88(2)
_diffrn_measured_fraction_theta_full 0.997
_diffrn_measured_fraction_theta_max 0.917
_diffrn_measurement_device_type 'Bruker SMART APEX II CCD'
_diffrn_measurement_method '\f and \w scans'
_diffrn_radiation_type MoK\a
_diffrn_radiation_wavelength 0.71073
_diffrn_reflns_av_R_equivalents 0.0203
_diffrn_reflns_av_unetI/netI 0.0272
_diffrn_reflns_Laue_measured_fraction_full 0.997
_diffrn_reflns_Laue_measured_fraction_max 0.917
_diffrn_reflns_limit_h_max 14
_diffrn_reflns_limit_h_min -14
_diffrn_reflns_limit_k_max 18
_diffrn_reflns_limit_k_min -19
_diffrn_reflns_limit_l_max 21
_diffrn_reflns_limit_l_min -21
_diffrn_reflns_number 27139
_diffrn_reflns_point_group_measured_fraction_full 0.997
_diffrn_reflns_point_group_measured_fraction_max 0.917
_diffrn_reflns_theta_full 25.500
_diffrn_reflns_theta_max 29.060
_diffrn_reflns_theta_min 1.680
_diffrn_source 'fine-focus sealed tube'
_exptl_absorpt_coefficient_mu 2.660
_exptl_absorpt_correction_T_max 0.6306
_exptl_absorpt_correction_T_min 0.5168
_exptl_absorpt_correction_type numerical
_exptl_absorpt_process_details 'Bruker SADABS 2014/4'
_exptl_crystal_colour yellow
_exptl_crystal_density_diffrn 1.254
_exptl_crystal_density_meas ?
_exptl_crystal_density_method not_measured
_exptl_crystal_description irregular
_exptl_crystal_F_000 880
_exptl_crystal_size_max 0.329
_exptl_crystal_size_mid 0.296
_exptl_crystal_size_min 0.280
_refine_diff_density_max 0.699
_refine_diff_density_min -0.718
_refine_diff_density_rms 0.076
_refine_ls_extinction_method none
_refine_ls_goodness_of_fit_ref 1.071
_refine_ls_hydrogen_treatment constr
_refine_ls_matrix_type full
_refine_ls_number_parameters 473
_refine_ls_number_reflns 10760
_refine_ls_number_restraints 0
_refine_ls_restrained_S_all 1.071
_refine_ls_R_factor_all 0.0398
_refine_ls_R_factor_gt 0.0312
_refine_ls_shift/su_max 0.001
_refine_ls_shift/su_mean 0.000
_refine_ls_structure_factor_coef Fsqd
_refine_ls_weighting_details 'w=1/[\s^2^(Fo^2^)+(0.0374P)^2^+1.6768P] where P=(Fo^2^+2Fc^2^)/3'
_refine_ls_weighting_scheme calc
_refine_ls_wR_factor_gt 0.0772
_refine_ls_wR_factor_ref 0.0808
_reflns_Friedel_coverage 0.000
_reflns_number_gt 9129
_reflns_number_total 10760
_reflns_threshold_expression 'I > 2\s(I)'
_cod_data_source_file om5b00613_si_003.cif
_cod_data_source_block cwj1
_cod_depositor_comments
;
The following automatic conversions were performed:

data item '_exptl_crystal_density_meas' value 'not_measured' was
changed to '?' -- the value is perceived as not measured.

Automatic conversion script
Id: cif_fix_values 6909 2019-04-08 15:41:33Z antanas 
;
_cod_original_cell_volume 2195.6(6)
_cod_database_code 4087815
_shelx_space_group_comment
; 
The symmetry employed for this shelxl refinement is uniquely defined 
by the following loop, which should always be used as a source of 
symmetry information in preference to the above space-group names. 
They are only intended as comments. 
;
_shelx_estimated_absorpt_t_min 0.475
_shelx_estimated_absorpt_t_max 0.523
_shelxl_version_number 2014/6

loop_
_space_group_symop_operation_xyz
'x, y, z'
'-x, -y, -z'

loop_
_atom_site_label
_atom_site_type_symbol
_atom_site_fract_x
_atom_site_fract_y
_atom_site_fract_z
_atom_site_U_iso_or_equiv
_atom_site_adp_type
_atom_site_occupancy
_atom_site_site_symmetry_order
_atom_site_calc_flag
_atom_site_refinement_flags_posn
_atom_site_refinement_flags_adp
Y1 Y 0.81190(2) 0.12237(2) 0.73917(2) 0.01003(5) Uani 1 1 d . .
C1 C 1.03122(17) 0.18312(15) 0.74682(15) 0.0162(4) Uani 1 1 d . .
C2 C 1.01154(18) 0.24916(15) 0.65680(14) 0.0164(4) Uani 1 1 d . .
C3 C 0.90574(17) 0.31108(14) 0.67241(14) 0.0149(4) Uani 1 1 d . .
C4 C 0.86283(17) 0.28544(14) 0.77137(14) 0.0136(4) Uani 1 1 d . .
C5 C 0.93999(17) 0.20572(15) 0.81769(14) 0.0146(4) Uani 1 1 d . .
C6 C 1.1399(2) 0.11109(18) 0.76523(18) 0.0262(5) Uani 1 1 d . .
H6A H 1.1862 0.1047 0.7058 0.039 Uiso 1 1 calc R U
H6B H 1.1087 0.0440 0.8111 0.039 Uiso 1 1 calc R U
H6C H 1.1957 0.1378 0.7907 0.039 Uiso 1 1 calc R U
C7 C 1.0982(2) 0.26101(18) 0.56283(16) 0.0253(5) Uani 1 1 d . .
H7A H 1.1046 0.1960 0.5538 0.038 Uiso 1 1 calc R U
H7B H 1.1813 0.2813 0.5617 0.038 Uiso 1 1 calc R U
H7C H 1.0651 0.3134 0.5118 0.038 Uiso 1 1 calc R U
C8 C 0.8547(2) 0.39697(16) 0.59808(15) 0.0230(4) Uani 1 1 d . .
H8A H 0.8840 0.3895 0.5368 0.034 Uiso 1 1 calc R U
H8B H 0.8837 0.4622 0.5935 0.034 Uiso 1 1 calc R U
H8C H 0.7629 0.3952 0.6155 0.034 Uiso 1 1 calc R U
C9 C 0.77105(19) 0.34925(16) 0.81485(15) 0.0205(4) Uani 1 1 d . .
H9A H 0.7579 0.3186 0.8840 0.031 Uiso 1 1 calc R U
H9B H 0.6912 0.3523 0.7968 0.031 Uiso 1 1 calc R U
H9C H 0.8043 0.4184 0.7920 0.031 Uiso 1 1 calc R U
C10 C 0.9451(2) 0.16597(17) 0.92043(15) 0.0210(4) Uani 1 1 d . .
H10A H 0.8643 0.1779 0.9581 0.032 Uiso 1 1 calc R U
H10B H 1.0112 0.2015 0.9283 0.032 Uiso 1 1 calc R U
H10C H 0.9631 0.0926 0.9419 0.032 Uiso 1 1 calc R U
C11 C 0.66127(17) -0.03894(14) 0.83427(14) 0.0153(4) Uani 1 1 d . .
C12 C 0.58929(17) 0.03558(15) 0.77728(14) 0.0143(4) Uani 1 1 d . .
C13 C 0.56815(17) 0.11804(14) 0.80935(14) 0.0149(4) Uani 1 1 d . .
C14 C 0.62243(18) 0.09264(16) 0.88867(14) 0.0165(4) Uani 1 1 d . .
C15 C 0.68373(18) -0.00277(15) 0.90197(14) 0.0166(4) Uani 1 1 d . .
C16 C 0.6928(2) -0.14501(15) 0.83614(17) 0.0241(5) Uani 1 1 d . .
H16A H 0.7839 -0.1540 0.8234 0.036 Uiso 1 1 calc R U
H16B H 0.6601 -0.1553 0.7876 0.036 Uiso 1 1 calc R U
H16C H 0.6550 -0.1948 0.8987 0.036 Uiso 1 1 calc R U
C17 C 0.52630(19) 0.02577(18) 0.70611(16) 0.0232(4) Uani 1 1 d . .
H17A H 0.5597 0.0774 0.6435 0.035 Uiso 1 1 calc R U
H17B H 0.4359 0.0359 0.7248 0.035 Uiso 1 1 calc R U
H17C H 0.5423 -0.0424 0.7037 0.035 Uiso 1 1 calc R U
C18 C 0.4918(2) 0.21127(16) 0.76896(17) 0.0248(5) Uani 1 1 d . .
H18A H 0.5019 0.2622 0.7948 0.037 Uiso 1 1 calc R U
H18B H 0.4033 0.1925 0.7860 0.037 Uiso 1 1 calc R U
H18C H 0.5204 0.2399 0.6998 0.037 Uiso 1 1 calc R U
C19 C 0.5974(2) 0.14506(19) 0.95843(16) 0.0287(5) Uani 1 1 d . .
H19A H 0.5603 0.2123 0.9308 0.043 Uiso 1 1 calc R U
H19B H 0.6762 0.1532 0.9733 0.043 Uiso 1 1 calc R U
H19C H 0.5394 0.1038 1.0166 0.043 Uiso 1 1 calc R U
C20 C 0.7440(2) -0.06328(19) 0.98319(16) 0.0309(5) Uani 1 1 d . .
H20A H 0.8214 -0.0947 0.9598 0.046 Uiso 1 1 calc R U
H20B H 0.6864 -0.1167 1.0307 0.046 Uiso 1 1 calc R U
H20C H 0.7634 -0.0179 1.0120 0.046 Uiso 1 1 calc R U
C21 C 0.95709(19) 0.01117(16) 0.66168(15) 0.0197(4) Uani 1 1 d . .
H21A H 1.0431 0.0378 0.6302 0.024 Uiso 1 1 calc R U
H21B H 0.9564 -0.0625 0.7013 0.024 Uiso 1 1 calc R U
C22 C 0.87075(19) 0.04176(16) 0.60357(14) 0.0184(4) Uani 1 1 d . .
C23 C 0.8291(2) 0.14274(16) 0.56657(14) 0.0191(4) Uani 1 1 d . .
H23A H 0.7485 0.1511 0.5471 0.023 Uiso 1 1 calc R U
H23B H 0.8931 0.1918 0.5188 0.023 Uiso 1 1 calc R U
C24 C 0.8105(2) -0.04007(17) 0.58798(16) 0.0245(5) Uani 1 1 d . .
H24A H 0.7254 -0.0189 0.5799 0.037 Uiso 1 1 calc R U
H24B H 0.8072 -0.1041 0.6430 0.037 Uiso 1 1 calc R U
H24C H 0.8600 -0.0502 0.5310 0.037 Uiso 1 1 calc R U
Y2 Y 0.67051(2) 0.37561(2) 0.26592(2) 0.01023(5) Uani 1 1 d . .
C25 C 0.80116(18) 0.53421(15) 0.13071(15) 0.0194(4) Uani 1 1 d . .
C26 C 0.84176(18) 0.52306(16) 0.21281(16) 0.0204(4) Uani 1 1 d . .
C27 C 0.90695(18) 0.42950(17) 0.23999(15) 0.0201(4) Uani 1 1 d . .
C28 C 0.90932(18) 0.38366(15) 0.17416(15) 0.0188(4) Uani 1 1 d . .
C29 C 0.84438(19) 0.44902(16) 0.10509(14) 0.0189(4) Uani 1 1 d . .
C30 C 0.7346(2) 0.62633(17) 0.07373(18) 0.0318(5) Uani 1 1 d . .
H30A H 0.6849 0.6057 0.0398 0.048 Uiso 1 1 calc R U
H30B H 0.7965 0.6773 0.0280 0.048 Uiso 1 1 calc R U
H30C H 0.6792 0.6557 0.1165 0.048 Uiso 1 1 calc R U
C31 C 0.8330(2) 0.60145(18) 0.25748(18) 0.0306(5) Uani 1 1 d . .
H31A H 0.7893 0.5719 0.3243 0.046 Uiso 1 1 calc R U
H31B H 0.7866 0.6611 0.2242 0.046 Uiso 1 1 calc R U
H31C H 0.9174 0.6221 0.2530 0.046 Uiso 1 1 calc R U
C32 C 0.9760(2) 0.3897(2) 0.31944(17) 0.0344(6) Uani 1 1 d . .
H32A H 0.9484 0.4272 0.3619 0.052 Uiso 1 1 calc R U
H32B H 1.0662 0.3992 0.2928 0.052 Uiso 1 1 calc R U
H32C H 0.9579 0.3170 0.3551 0.052 Uiso 1 1 calc R U
C33 C 0.9885(2) 0.29262(17) 0.16973(19) 0.0329(6) Uani 1 1 d . .
H33A H 0.9867 0.2820 0.1118 0.049 Uiso 1 1 calc R U
H33B H 0.9554 0.2320 0.2252 0.049 Uiso 1 1 calc R U
H33C H 1.0749 0.3044 0.1693 0.049 Uiso 1 1 calc R U
C34 C 0.8420(2) 0.44458(19) 0.01121(16) 0.0302(5) Uani 1 1 d . .
H34A H 0.8775 0.3795 0.0085 0.045 Uiso 1 1 calc R U
H34B H 0.8915 0.5009 -0.0401 0.045 Uiso 1 1 calc R U
H34C H 0.7554 0.4504 0.0040 0.045 Uiso 1 1 calc R U
C35 C 0.45654(19) 0.28899(16) 0.28103(16) 0.0198(4) Uani 1 1 d . .
C36 C 0.51336(18) 0.21564(15) 0.35062(14) 0.0167(4) Uani 1 1 d . .
C37 C 0.62536(18) 0.18294(14) 0.30341(14) 0.0154(4) Uani 1 1 d . .
C38 C 0.63641(18) 0.23261(15) 0.20491(14) 0.0161(4) Uani 1 1 d . .
C39 C 0.5336(2) 0.30094(15) 0.19041(14) 0.0188(4) Uani 1 1 d . .
C40 C 0.3279(2) 0.33483(18) 0.29716(19) 0.0298(5) Uani 1 1 d . .
H40A H 0.2887 0.3080 0.3650 0.045 Uiso 1 1 calc R U
H40B H 0.2766 0.3172 0.2625 0.045 Uiso 1 1 calc R U
H40C H 0.3349 0.4092 0.2745 0.045 Uiso 1 1 calc R U
C41 C 0.4610(2) 0.16512(17) 0.45542(15) 0.0244(5) Uani 1 1 d . .
H41A H 0.3787 0.1943 0.4725 0.037 Uiso 1 1 calc R U
H41B H 0.5177 0.1764 0.4900 0.037 Uiso 1 1 calc R U
H41C H 0.4526 0.0917 0.4721 0.037 Uiso 1 1 calc R U
C42 C 0.7116(2) 0.09999(16) 0.34971(16) 0.0237(4) Uani 1 1 d . .
H42A H 0.7388 0.1165 0.3974 0.035 Uiso 1 1 calc R U
H42B H 0.7848 0.0949 0.3015 0.035 Uiso 1 1 calc R U
H42C H 0.6670 0.0347 0.3803 0.035 Uiso 1 1 calc R U
C43 C 0.7241(2) 0.20162(19) 0.13022(17) 0.0303(5) Uani 1 1 d . .
H43A H 0.7297 0.2568 0.0681 0.046 Uiso 1 1 calc R U
H43B H 0.6924 0.1399 0.1293 0.046 Uiso 1 1 calc R U
H43C H 0.8073 0.1880 0.1445 0.046 Uiso 1 1 calc R U
C44 C 0.5019(3) 0.36897(19) 0.09792(18) 0.0360(6) Uani 1 1 d . .
H44A H 0.5557 0.3517 0.0461 0.054 Uiso 1 1 calc R U
H44B H 0.5152 0.4404 0.0869 0.054 Uiso 1 1 calc R U
H44C H 0.4140 0.3591 0.1005 0.054 Uiso 1 1 calc R U
C45 C 0.53141(18) 0.50511(15) 0.32113(15) 0.0189(4) Uani 1 1 d . .
H45A H 0.5726 0.5703 0.3062 0.023 Uiso 1 1 calc R U
H45B H 0.4478 0.5156 0.3060 0.023 Uiso 1 1 calc R U
C46 C 0.53702(19) 0.43036(16) 0.40897(15) 0.0199(4) Uani 1 1 d . .
C47 C 0.64740(19) 0.38010(17) 0.43165(14) 0.0192(4) Uani 1 1 d . .
H47A H 0.6355 0.3129 0.4846 0.023 Uiso 1 1 calc R U
H47B H 0.7094 0.4228 0.4366 0.023 Uiso 1 1 calc R U
C48 C 0.4142(2) 0.39320(17) 0.48023(16) 0.0253(5) Uani 1 1 d . .
H48A H 0.3493 0.3946 0.4467 0.038 Uiso 1 1 calc R U
H48B H 0.3894 0.4377 0.5163 0.038 Uiso 1 1 calc R U
H48C H 0.4247 0.3233 0.5237 0.038 Uiso 1 1 calc R U

loop_
_atom_site_aniso_label
_atom_site_aniso_U_11
_atom_site_aniso_U_22
_atom_site_aniso_U_33
_atom_site_aniso_U_23
_atom_site_aniso_U_13
_atom_site_aniso_U_12
Y1 0.00924(9) 0.01071(9) 0.01096(9) -0.00494(7) -0.00174(6) -0.00140(6)
C1 0.0103(8) 0.0187(10) 0.0231(10) -0.0111(8) -0.0036(7) -0.0026(7)
C2 0.0124(9) 0.0194(10) 0.0178(10) -0.0079(8) 0.0002(7) -0.0066(7)
C3 0.0136(9) 0.0134(9) 0.0169(9) -0.0044(8) -0.0029(7) -0.0044(7)
C4 0.0116(8) 0.0132(9) 0.0182(10) -0.0082(8) -0.0022(7) -0.0030(7)
C5 0.0132(9) 0.0152(9) 0.0182(10) -0.0079(8) -0.0046(7) -0.0033(7)
C6 0.0161(10) 0.0313(12) 0.0402(14) -0.0210(11) -0.0122(9) 0.0067(9)
C7 0.0189(10) 0.0308(12) 0.0237(11) -0.0119(10) 0.0060(8) -0.0096(9)
C8 0.0290(11) 0.0164(10) 0.0213(11) -0.0022(8) -0.0083(9) -0.0034(8)
C9 0.0207(10) 0.0186(10) 0.0245(11) -0.0116(9) -0.0037(8) 0.0015(8)
C10 0.0218(10) 0.0249(11) 0.0200(10) -0.0091(9) -0.0095(8) -0.0011(8)
C11 0.0111(8) 0.0126(9) 0.0192(10) -0.0033(8) -0.0014(7) -0.0026(7)
C12 0.0105(8) 0.0167(9) 0.0163(9) -0.0066(8) -0.0022(7) -0.0029(7)
C13 0.0097(8) 0.0135(9) 0.0190(10) -0.0057(8) 0.0008(7) -0.0015(7)
C14 0.0131(9) 0.0216(10) 0.0148(9) -0.0079(8) 0.0016(7) -0.0078(7)
C15 0.0142(9) 0.0189(10) 0.0126(9) -0.0013(8) -0.0013(7) -0.0059(7)
C16 0.0225(10) 0.0130(10) 0.0326(12) -0.0064(9) -0.0022(9) -0.0010(8)
C17 0.0181(10) 0.0307(12) 0.0259(11) -0.0132(10) -0.0087(8) -0.0024(8)
C18 0.0182(10) 0.0183(10) 0.0348(13) -0.0080(9) -0.0046(9) 0.0028(8)
C19 0.0259(11) 0.0389(14) 0.0254(12) -0.0211(11) 0.0071(9) -0.0142(10)
C20 0.0301(12) 0.0323(13) 0.0226(12) 0.0040(10) -0.0125(9) -0.0084(10)
C21 0.0173(9) 0.0192(10) 0.0232(11) -0.0112(9) -0.0007(8) 0.0015(8)
C22 0.0202(10) 0.0199(10) 0.0149(9) -0.0101(8) 0.0035(7) -0.0030(8)
C23 0.0234(10) 0.0222(10) 0.0118(9) -0.0062(8) -0.0026(8) -0.0036(8)
C24 0.0315(12) 0.0239(11) 0.0221(11) -0.0140(9) -0.0025(9) -0.0049(9)
Y2 0.01004(9) 0.00942(9) 0.01227(9) -0.00479(7) -0.00288(6) -0.00063(6)
C25 0.0131(9) 0.0139(9) 0.0248(11) -0.0008(8) -0.0017(8) -0.0037(7)
C26 0.0129(9) 0.0197(10) 0.0295(11) -0.0124(9) 0.0008(8) -0.0060(8)
C27 0.0101(9) 0.0295(11) 0.0189(10) -0.0075(9) -0.0009(7) -0.0044(8)
C28 0.0122(9) 0.0150(10) 0.0227(10) -0.0047(8) 0.0042(7) -0.0008(7)
C29 0.0171(9) 0.0216(10) 0.0157(10) -0.0051(8) 0.0005(7) -0.0083(8)
C30 0.0277(12) 0.0212(11) 0.0351(13) 0.0003(10) -0.0051(10) 0.0016(9)
C31 0.0252(11) 0.0304(13) 0.0412(14) -0.0207(11) 0.0004(10) -0.0112(9)
C32 0.0163(11) 0.0525(16) 0.0298(13) -0.0076(12) -0.0093(9) -0.0013(10)
C33 0.0220(11) 0.0208(11) 0.0457(15) -0.0094(11) 0.0044(10) 0.0030(9)
C34 0.0366(13) 0.0336(13) 0.0180(11) -0.0073(10) 0.0000(9) -0.0142(10)
C35 0.0145(9) 0.0161(10) 0.0339(12) -0.0134(9) -0.0074(8) -0.0014(7)
C36 0.0190(9) 0.0161(10) 0.0164(10) -0.0075(8) -0.0014(7) -0.0072(7)
C37 0.0204(10) 0.0111(9) 0.0172(10) -0.0052(7) -0.0071(8) -0.0042(7)
C38 0.0188(9) 0.0160(9) 0.0165(9) -0.0097(8) -0.0013(7) -0.0059(7)
C39 0.0270(11) 0.0136(9) 0.0194(10) -0.0038(8) -0.0132(8) -0.0061(8)
C40 0.0175(10) 0.0263(12) 0.0511(16) -0.0169(11) -0.0142(10) 0.0020(9)
C41 0.0284(11) 0.0210(11) 0.0212(11) -0.0075(9) 0.0016(9) -0.0078(9)
C42 0.0274(11) 0.0167(10) 0.0305(12) -0.0098(9) -0.0127(9) 0.0037(8)
C43 0.0347(13) 0.0323(13) 0.0296(12) -0.0222(11) 0.0042(10) -0.0099(10)
C44 0.0486(15) 0.0281(13) 0.0303(13) 0.0027(10) -0.0244(12) -0.0141(11)
C45 0.0154(9) 0.0150(10) 0.0294(11) -0.0123(9) -0.0047(8) 0.0011(7)
C46 0.0209(10) 0.0190(10) 0.0253(11) -0.0162(9) -0.0010(8) -0.0023(8)
C47 0.0184(10) 0.0252(11) 0.0181(10) -0.0122(9) -0.0040(8) -0.0028(8)
C48 0.0213(11) 0.0257(11) 0.0305(12) -0.0165(10) 0.0023(9) -0.0030(9)

loop_
_atom_type_symbol
_atom_type_description
_atom_type_scat_dispersion_real
_atom_type_scat_dispersion_imag
_atom_type_scat_source
C C 0.0033 0.0016 'International Tables Vol C Tables 4.2.6.8 and 6.1.1.4'
H H 0.0000 0.0000 'International Tables Vol C Tables 4.2.6.8 and 6.1.1.4'
Y Y -2.7962 3.5667 'International Tables Vol C Tables 4.2.6.8 and 6.1.1.4'

loop_
_geom_angle_atom_site_label_1
_geom_angle_atom_site_label_2
_geom_angle_atom_site_label_3
_geom_angle
Cnt1 Y1 C21 103.6
Cnt1 Y1 C22 118.4
Cnt1 Y1 C23 106.2
Cnt2 Y1 C21 114.3
Cnt2 Y1 C22 105.8
Cnt2 Y1 C23 112.9
Cnt1 Y1 Cnt2 135.7
C21 Y1 C23 57.47(7)
C21 Y1 C15 106.53(7)
C23 Y1 C15 132.74(6)
C21 Y1 C13 132.30(6)
C23 Y1 C13 103.38(6)
C15 Y1 C13 51.55(6)
C21 Y1 C14 136.77(7)
C23 Y1 C14 134.02(6)
C15 Y1 C14 31.13(6)
C13 Y1 C14 31.09(6)
C21 Y1 C11 87.59(6)
C23 Y1 C11 101.72(6)
C15 Y1 C11 31.13(6)
C13 Y1 C11 51.21(6)
C14 Y1 C11 51.19(6)
C21 Y1 C12 101.32(6)
C23 Y1 C12 86.13(6)
C15 Y1 C12 51.22(6)
C13 Y1 C12 30.98(6)
C14 Y1 C12 51.08(6)
C11 Y1 C12 30.71(6)
C21 Y1 C5 110.21(6)
C23 Y1 C5 132.20(6)
C15 Y1 C5 94.68(6)
C13 Y1 C5 113.10(6)
C14 Y1 C5 88.44(6)
C11 Y1 C5 124.96(6)
C12 Y1 C5 139.51(6)
C21 Y1 C3 110.26(6)
C23 Y1 C3 87.89(6)
C15 Y1 C3 136.21(6)
C13 Y1 C3 112.15(6)
C14 Y1 C3 111.56(6)
C11 Y1 C3 162.14(6)
C12 Y1 C3 137.80(6)
C5 Y1 C3 50.68(6)
C21 Y1 C4 130.35(6)
C23 Y1 C4 117.88(6)
C15 Y1 C4 105.83(6)
C13 Y1 C4 97.35(6)
C14 Y1 C4 85.06(6)
C11 Y1 C4 135.25(6)
C12 Y1 C4 128.32(6)
C5 Y1 C4 30.69(6)
C3 Y1 C4 30.60(6)
C21 Y1 C1 81.82(6)
C23 Y1 C1 106.91(6)
C15 Y1 C1 114.58(6)
C13 Y1 C1 143.71(6)
C14 Y1 C1 117.72(6)
C11 Y1 C1 137.12(6)
C12 Y1 C1 165.81(6)
C5 Y1 C1 30.67(6)
C3 Y1 C1 50.56(6)
C4 Y1 C1 50.57(6)
C21 Y1 C22 30.73(6)
C23 Y1 C22 30.74(6)
C15 Y1 C22 113.23(6)
C13 Y1 C22 111.26(6)
C14 Y1 C22 132.88(6)
C11 Y1 C22 84.25(6)
C12 Y1 C22 83.25(6)
C5 Y1 C22 135.64(6)
C3 Y1 C22 110.54(6)
C4 Y1 C22 140.47(6)
C1 Y1 C22 104.99(6)
C21 Y1 C2 81.92(6)
C23 Y1 C2 81.72(6)
C15 Y1 C2 144.02(6)
C13 Y1 C2 142.73(6)
C14 Y1 C2 134.98(6)
C11 Y1 C2 164.93(6)
C12 Y1 C2 163.15(6)
C5 Y1 C2 50.56(6)
C3 Y1 C2 30.58(6)
C4 Y1 C2 50.48(6)
C1 Y1 C2 30.51(6)
C22 Y1 C2 92.06(6)
C5 C1 C2 108.34(17)
C5 C1 C6 124.83(19)
C2 C1 C6 126.35(18)
C5 C1 Y1 74.51(10)
C2 C1 Y1 75.60(11)
C6 C1 Y1 122.29(13)
C1 C2 C3 107.57(17)
C1 C2 C7 125.55(19)
C3 C2 C7 126.36(19)
C1 C2 Y1 73.89(11)
C3 C2 Y1 73.70(10)
C7 C2 Y1 124.58(13)
C4 C3 C2 108.26(17)
C4 C3 C8 124.72(18)
C2 C3 C8 126.73(18)
C4 C3 Y1 74.84(10)
C2 C3 Y1 75.73(11)
C8 C3 Y1 120.46(13)
C3 C4 C5 108.03(16)
C3 C4 C9 123.67(18)
C5 C4 C9 126.98(18)
C3 C4 Y1 74.56(11)
C5 C4 Y1 74.51(10)
C9 C4 Y1 127.24(13)
C1 C5 C4 107.77(17)
C1 C5 C10 123.81(18)
C4 C5 C10 127.27(18)
C1 C5 Y1 74.82(11)
C4 C5 Y1 74.79(10)
C10 C5 Y1 125.87(13)
C12 C11 C15 107.93(17)
C12 C11 C16 127.59(19)
C15 C11 C16 123.82(18)
C12 C11 Y1 75.11(11)
C15 C11 Y1 72.88(11)
C16 C11 Y1 125.08(13)
C11 C12 C13 107.86(17)
C11 C12 C17 127.70(18)
C13 C12 C17 123.73(18)
C11 C12 Y1 74.18(10)
C13 C12 Y1 72.87(10)
C17 C12 Y1 126.22(13)
C14 C13 C12 108.23(17)
C14 C13 C18 127.25(18)
C12 C13 C18 124.35(18)
C14 C13 Y1 75.13(11)
C12 C13 Y1 76.16(10)
C18 C13 Y1 118.71(13)
C15 C14 C13 107.69(17)
C15 C14 C19 125.01(19)
C13 C14 C19 126.15(19)
C15 C14 Y1 73.39(11)
C13 C14 Y1 73.79(11)
C19 C14 Y1 128.10(13)
C14 C15 C11 108.17(17)
C14 C15 C20 125.83(19)
C11 C15 C20 125.3(2)
C14 C15 Y1 75.48(11)
C11 C15 Y1 75.99(11)
C20 C15 Y1 122.23(13)
C22 C21 Y1 80.17(12)
C21 C22 C23 123.24(19)
C21 C22 C24 118.00(19)
C23 C22 C24 118.48(19)
C21 C22 Y1 69.11(11)
C23 C22 Y1 69.43(11)
C24 C22 Y1 132.78(13)
C22 C23 Y1 79.84(12)
Cnt3 Y2 C45 105.4
Cnt3 Y2 C46 118.7
Cnt3 Y2 C47 105.5
Cnt4 Y2 C45 112.3
Cnt4 Y2 C46 105.3
Cnt4 Y2 C47 113.4
Cnt3 Y2 Cnt4 136.0
C45 Y2 C47 57.48(7)
C45 Y2 C39 105.85(7)
C47 Y2 C39 134.03(7)
C45 Y2 C37 129.29(6)
C47 Y2 C37 102.93(6)
C39 Y2 C37 51.48(6)
C45 Y2 C38 135.64(6)
C47 Y2 C38 133.67(6)
C39 Y2 C38 31.25(6)
C37 Y2 C38 30.96(6)
C45 Y2 C28 131.52(6)
C47 Y2 C28 111.87(7)
C39 Y2 C28 109.70(7)
C37 Y2 C28 98.80(6)
C38 Y2 C28 88.07(6)
C45 Y2 C25 86.87(7)
C47 Y2 C25 111.76(7)
C39 Y2 C25 109.22(7)
C37 Y2 C25 140.29(6)
C38 Y2 C25 113.06(6)
C28 Y2 C25 50.91(6)
C45 Y2 C29 117.10(7)
C47 Y2 C29 132.51(6)
C39 Y2 C29 93.45(6)
C37 Y2 C29 109.72(6)
C38 Y2 C29 85.67(6)
C28 Y2 C29 30.97(6)
C25 Y2 C29 30.90(6)
C45 Y2 C27 106.34(7)
C47 Y2 C27 83.70(6)
C39 Y2 C27 140.21(7)
C37 Y2 C27 118.08(6)
C38 Y2 C27 117.00(6)
C28 Y2 C27 30.63(6)
C25 Y2 C27 50.51(6)
C29 Y2 C27 50.78(6)
C45 Y2 C35 85.86(6)
C47 Y2 C35 103.21(7)
C39 Y2 C35 31.04(7)
C37 Y2 C35 50.91(6)
C38 Y2 C35 51.06(6)
C28 Y2 C35 138.56(7)
C25 Y2 C35 132.57(7)
C29 Y2 C35 124.08(7)
C27 Y2 C35 167.80(6)
C45 Y2 C36 98.58(6)
C47 Y2 C36 86.83(6)
C39 Y2 C36 51.10(6)
C37 Y2 C36 30.72(6)
C38 Y2 C36 50.85(6)
C28 Y2 C36 129.38(6)
C25 Y2 C36 160.31(6)
C29 Y2 C36 136.50(6)
C27 Y2 C36 142.62(7)
C35 Y2 C36 30.57(6)
C45 Y2 C26 80.98(6)
C47 Y2 C26 83.70(7)
C39 Y2 C26 139.67(7)
C37 Y2 C26 147.87(6)
C38 Y2 C26 135.47(6)
C28 Y2 C26 50.62(6)
C25 Y2 C26 30.51(7)
C29 Y2 C26 50.74(6)
C27 Y2 C26 30.46(6)
C35 Y2 C26 158.72(7)
C36 Y2 C26 169.02(7)
C45 Y2 C46 30.53(7)
C47 Y2 C46 30.68(6)
C39 Y2 C46 113.96(7)
C37 Y2 C46 109.57(6)
C38 Y2 C46 132.28(6)
C28 Y2 C46 136.29(6)
C25 Y2 C46 110.13(6)
C29 Y2 C46 140.53(6)
C27 Y2 C46 105.66(6)
C35 Y2 C46 84.64(6)
C36 Y2 C46 82.34(6)
C26 Y2 C46 92.24(6)
C26 C25 C29 108.56(18)
C26 C25 C30 125.7(2)
C29 C25 C30 125.4(2)
C26 C25 Y2 76.05(12)
C29 C25 Y2 74.68(11)
C30 C25 Y2 120.35(14)
C25 C26 C27 107.60(18)
C25 C26 C31 127.0(2)
C27 C26 C31 124.9(2)
C25 C26 Y2 73.44(11)
C27 C26 Y2 73.85(11)
C31 C26 Y2 124.24(14)
C28 C27 C26 108.63(19)
C28 C27 C32 124.8(2)
C26 C27 C32 126.2(2)
C28 C27 Y2 74.16(11)
C26 C27 Y2 75.69(11)
C32 C27 Y2 121.67(14)
C27 C28 C29 107.96(18)
C27 C28 C33 124.1(2)
C29 C28 C33 127.0(2)
C27 C28 Y2 75.21(11)
C29 C28 Y2 74.78(11)
C33 C28 Y2 124.90(14)
C25 C29 C28 107.22(18)
C25 C29 C34 123.5(2)
C28 C29 C34 128.2(2)
C25 C29 Y2 74.42(11)
C28 C29 Y2 74.24(11)
C34 C29 Y2 126.42(14)
C36 C35 C39 108.03(18)
C36 C35 C40 126.7(2)
C39 C35 C40 124.6(2)
C36 C35 Y2 75.10(11)
C39 C35 Y2 72.71(11)
C40 C35 Y2 125.26(14)
C37 C36 C35 107.87(17)
C37 C36 C41 122.61(19)
C35 C36 C41 128.86(19)
C37 C36 Y2 72.61(11)
C35 C36 Y2 74.33(11)
C41 C36 Y2 125.99(13)
C38 C37 C36 108.51(17)
C38 C37 C42 125.24(19)
C36 C37 C42 125.92(18)
C38 C37 Y2 74.73(11)
C36 C37 Y2 76.67(11)
C42 C37 Y2 120.19(13)
C37 C38 C39 107.92(17)
C37 C38 C43 125.2(2)
C39 C38 C43 125.59(19)
C37 C38 Y2 74.30(11)
C39 C38 Y2 74.02(11)
C43 C38 Y2 127.77(13)
C38 C39 C35 107.58(17)
C38 C39 C44 128.1(2)
C35 C39 C44 124.1(2)
C38 C39 Y2 74.73(11)
C35 C39 Y2 76.26(11)
C44 C39 Y2 118.67(14)
C46 C45 Y2 80.77(12)
C45 C46 C47 123.88(19)
C45 C46 C48 117.62(19)
C47 C46 C48 118.1(2)
C45 C46 Y2 68.70(11)
C47 C46 Y2 69.56(11)
C48 C46 Y2 132.99(13)
C46 C47 Y2 79.76(12)

loop_
_geom_bond_atom_site_label_1
_geom_bond_atom_site_label_2
_geom_bond_distance
Y1 Cnt1 2.402
Y1 Cnt2 2.364
Y1 C21 2.562(2)
Y1 C23 2.570(2)
Y1 C15 2.6285(19)
Y1 C13 2.6381(18)
Y1 C14 2.6553(19)
Y1 C11 2.6685(19)
Y1 C12 2.6804(18)
Y1 C5 2.6814(18)
Y1 C3 2.6814(19)
Y1 C4 2.6850(18)
Y1 C1 2.6855(19)
Y1 C22 2.7021(19)
Y1 C2 2.7075(19)
C1 C5 1.419(3)
C1 C2 1.419(3)
C1 C6 1.507(3)
C2 C3 1.421(3)
C2 C7 1.505(3)
C3 C4 1.416(3)
C3 C8 1.504(3)
C4 C5 1.420(3)
C4 C9 1.506(3)
C5 C10 1.503(3)
C11 C12 1.416(3)
C11 C15 1.422(3)
C11 C16 1.503(3)
C12 C13 1.421(3)
C12 C17 1.504(3)
C13 C14 1.419(3)
C13 C18 1.505(3)
C14 C15 1.418(3)
C14 C19 1.505(3)
C15 C20 1.505(3)
C21 C22 1.401(3)
C22 C23 1.403(3)
C22 C24 1.514(3)
Y2 Cnt3 2.388
Y2 Cnt4 2.368
Y2 C45 2.5513(19)
Y2 C47 2.574(2)
Y2 C39 2.6339(19)
Y2 C37 2.6376(19)
Y2 C38 2.6431(19)
Y2 C28 2.6619(19)
Y2 C25 2.666(2)
Y2 C29 2.669(2)
Y2 C27 2.675(2)
Y2 C35 2.680(2)
Y2 C36 2.6894(19)
Y2 C26 2.699(2)
Y2 C46 2.703(2)
C25 C26 1.412(3)
C25 C29 1.421(3)
C25 C30 1.512(3)
C26 C27 1.412(3)
C26 C31 1.511(3)
C27 C28 1.410(3)
C27 C32 1.513(3)
C28 C29 1.423(3)
C28 C33 1.503(3)
C29 C34 1.504(3)
C35 C36 1.416(3)
C35 C39 1.422(3)
C35 C40 1.506(3)
C36 C37 1.412(3)
C36 C41 1.503(3)
C37 C38 1.410(3)
C37 C42 1.511(3)
C38 C39 1.421(3)
C38 C43 1.503(3)
C39 C44 1.506(3)
C45 C46 1.391(3)
C46 C47 1.401(3)
C46 C48 1.518(3)
